data_2225264
loop_
_publ_author_name
'de Lima, Geraldo M.'
'Howie, R. Alan'
'Tiekink, Edward R. T.'
'Wardell, James L.'
'Wardell, Solange M. S. V.'

_publ_section_title
;
 Triclinic form of
 bis{di-\m-hydroxidobis[<i>fac</i>-aquatribromidotin(IV)]} heptahydrate
;
_journal_issue 3
_journal_name_full 'Acta Crystallographica Section E'
_journal_page_first i18
_journal_page_last i19
_journal_paper_doi 10.1107/S1600536810006021
_journal_volume 66
_journal_year 2010
_chemical_formula_iupac '[Sn2 Br6 (H O)2 (H2 O)2], 3.5H2 O'
_chemical_formula_moiety 'Br6 H6 O4 Sn2, 3.5(H2 O)'
_chemical_formula_sum 'Br6 H13 O7.5 Sn2'
_chemical_formula_weight 849.92
_chemical_name_systematic
;
bis{di-\m-hydroxidobis[<i>fac</i>-aquatribromidotin(IV)]}
heptahydrate
;
_space_group_IT_number 2
_symmetry_cell_setting triclinic
_symmetry_space_group_name_Hall '-P 1'
_symmetry_space_group_name_H-M 'P -1'
_atom_sites_solution_hydrogens geom
_atom_sites_solution_primary direct
_atom_sites_solution_secondary difmap
_cell_angle_alpha 64.8591(13)
_cell_angle_beta 69.9803(13)
_cell_angle_gamma 75.0492(15)
_cell_formula_units_Z 4
_cell_length_a 9.9652(2)
_cell_length_b 14.0027(3)
_cell_length_c 14.5230(3)
_cell_measurement_reflns_used 22681
_cell_measurement_temperature 120(2)
_cell_measurement_theta_max 27.5
_cell_measurement_theta_min 2.9
_cell_volume 1708.54(7)
_computing_cell_refinement 'DENZO (Otwinowski & Minor, 1997) and COLLECT (Hooft, 1998)'
_computing_data_collection 'COLLECT (Hooft, 1998)'
_computing_data_reduction 'DENZO (Otwinowski & Minor, 1997) and COLLECT (Hooft, 1998)'
_computing_molecular_graphics 'ORTEP-3 (Farrugia, 1997) and DIAMOND (Brandenburg, 2006)'
_computing_publication_material 'publCIF (Westrip, 2010)'
_computing_structure_refinement 'SHELXL97 (Sheldrick, 2008)'
_computing_structure_solution 'SHELXS97 (Sheldrick, 2008)'
_diffrn_ambient_temperature 120(2)
_diffrn_detector_area_resol_mean 9.091
_diffrn_measured_fraction_theta_full 0.998
_diffrn_measured_fraction_theta_max 0.998
_diffrn_measurement_device_type 'Nonius KappaCCD'
_diffrn_measurement_method '\f and \w scans'
_diffrn_radiation_monochromator '10 cm confocal mirrors'
_diffrn_radiation_source 'Enraf Nonius FR591 rotating anode'
_diffrn_radiation_type MoK\a
_diffrn_radiation_wavelength 0.71073
_diffrn_reflns_av_R_equivalents 0.045
_diffrn_reflns_av_sigmaI/netI 0.042
_diffrn_reflns_limit_h_max 12
_diffrn_reflns_limit_h_min -12
_diffrn_reflns_limit_k_max 18
_diffrn_reflns_limit_k_min -18
_diffrn_reflns_limit_l_max 18
_diffrn_reflns_limit_l_min -18
_diffrn_reflns_number 36325
_diffrn_reflns_theta_full 27.5
_diffrn_reflns_theta_max 27.5
_diffrn_reflns_theta_min 3.0
_diffrn_standards_decay_% 0
_diffrn_standards_number 0
_exptl_absorpt_coefficient_mu 16.967
_exptl_absorpt_correction_T_max 0.746
_exptl_absorpt_correction_T_min 0.421
_exptl_absorpt_correction_type multi-scan
_exptl_absorpt_process_details '(SADABS; Sheldrick, 2007)'
_exptl_crystal_colour colourless
_exptl_crystal_density_diffrn 3.304
_exptl_crystal_density_method 'not measured'
_exptl_crystal_description block
_exptl_crystal_F_000 1532
_exptl_crystal_size_max 0.20
_exptl_crystal_size_mid 0.18
_exptl_crystal_size_min 0.06
_refine_diff_density_max 1.06
_refine_diff_density_min -1.63
_refine_ls_extinction_method none
_refine_ls_goodness_of_fit_ref 1.05
_refine_ls_hydrogen_treatment constr
_refine_ls_matrix_type full
_refine_ls_number_parameters 352
_refine_ls_number_reflns 7823
_refine_ls_number_restraints 36
_refine_ls_restrained_S_all 1.05
_refine_ls_R_factor_all 0.055
_refine_ls_R_factor_gt 0.035
_refine_ls_shift/su_max 0.001
_refine_ls_shift/su_mean 0.000
_refine_ls_structure_factor_coef Fsqd
_refine_ls_weighting_details 'calc w=1/[\s^2^(Fo^2^)+(0.0218P)^2^+6.2493P] where P=(Fo^2^+2Fc^2^)/3'
_refine_ls_weighting_scheme calc
_refine_ls_wR_factor_gt 0.069
_refine_ls_wR_factor_ref 0.078
_reflns_number_gt 5613
_reflns_number_total 7823
_reflns_threshold_expression I>2\s(I)
_cod_data_source_file hb5334.cif
_cod_data_source_block I
_cod_depositor_comments
;

2019-10-23
Z value and formula fixed to values more according to usual
chemical conventions.                 miguel
;
_cod_original_formula_sum 'Br12 H26 O15 Sn4'
_cod_original_formula_weight 1699.85
_cod_original_formula_moiety '2(Br6 H6 O4 Sn2), 7(H2 O)'
_cod_original_formula_iupac '[Sn2 Br6 (H O)2 (H2 O)2]2, 7H2 O'
_cod_original_formula_units_Z 2
_cod_original_cell_volume 1708.54(6)
_cod_database_code 2225264
_cod_database_fobs_code 2225264

loop_
_symmetry_equiv_pos_as_xyz
'x, y, z'
'-x, -y, -z'

loop_
_atom_site_type_symbol
_atom_site_label
_atom_site_fract_x
_atom_site_fract_y
_atom_site_fract_z
_atom_site_U_iso_or_equiv
_atom_site_adp_type
_atom_site_calc_flag
_atom_site_refinement_flags
_atom_site_occupancy
_atom_site_disorder_assembly
_atom_site_disorder_group
Sn Sn1 0.25914(4) 0.18193(3) 0.42146(3) 0.01129(9) Uani d . 1 . .
Sn Sn2 0.24278(4) 0.32001(3) 0.56732(3) 0.01112(9) Uani d . 1 . .
Br Br1 0.14362(6) 0.02944(5) 0.58688(4) 0.01635(13) Uani d . 1 . .
Br Br2 0.08773(7) 0.19732(5) 0.32194(5) 0.02494(15) Uani d . 1 . .
Br Br3 0.47120(6) 0.06473(5) 0.35321(4) 0.01606(13) Uani d . 1 . .
Br Br4 0.41823(6) 0.30744(5) 0.66344(5) 0.02016(14) Uani d . 1 . .
Br Br5 0.35268(6) 0.47436(4) 0.40290(4) 0.01513(13) Uani d . 1 . .
Br Br6 0.03158(6) 0.43028(5) 0.64553(4) 0.01642(13) Uani d . 1 . .
O O1 0.3524(5) 0.3139(3) 0.2907(3) 0.0247(10) Uani d D 1 . .
H H1A 0.4013 0.3141 0.2307 0.037 Uiso d D 1 . .
H H1B 0.3687 0.3637 0.3015 0.037 Uiso d D 1 . .
O O2 0.3683(4) 0.2055(3) 0.5078(3) 0.0115(8) Uani d D 1 . .
H H2 0.4587 0.1961 0.4879 0.017 Uiso d D 1 . .
O O3 0.1324(4) 0.2961(3) 0.4820(3) 0.0132(8) Uani d D 1 . .
H H3 0.0442 0.3164 0.5023 0.020 Uiso d D 1 . .
O O4 0.1573(5) 0.1822(3) 0.7003(3) 0.0202(9) Uani d D 1 . .
H H4A 0.1162 0.1900 0.7582 0.030 Uiso d D 1 . .
H H4B 0.1506 0.1256 0.6964 0.030 Uiso d D 1 . .
Sn Sn3 0.34919(4) 0.94137(3) 0.07239(3) 0.01027(9) Uani d . 1 . .
Br Br7 0.32460(6) 0.74736(5) 0.17782(4) 0.01670(13) Uani d . 1 . .
Br Br8 0.29454(6) 0.94221(5) -0.08785(4) 0.01846(14) Uani d . 1 . .
Br Br9 0.09746(6) 1.02285(5) 0.13907(5) 0.01875(14) Uani d . 1 . .
O O5 0.4029(4) 0.9463(4) 0.2010(3) 0.0196(9) Uani d D 1 . .
H H5A 0.3490 0.9284 0.2628 0.029 Uiso d D 1 . .
H H5B 0.4623 0.9824 0.1963 0.029 Uiso d D 1 . .
O O6 0.5706(4) 0.9129(3) 0.0104(3) 0.0134(8) Uani d D 1 . .
H H6 0.6306 0.8575 0.0222 0.020 Uiso d D 1 . .
Sn Sn4 0.84937(4) 0.44058(3) 0.06715(3) 0.01050(9) Uani d . 1 . .
Br Br10 0.80194(6) 0.44339(5) -0.09571(4) 0.01709(13) Uani d . 1 . .
Br Br11 0.81979(6) 0.24771(5) 0.17183(4) 0.01730(13) Uani d . 1 . .
Br Br12 0.59787(6) 0.52341(5) 0.13434(4) 0.01666(13) Uani d . 1 . .
O O7 0.8931(4) 0.4524(4) 0.1967(3) 0.0187(9) Uani d D 1 . .
H H7A 0.8399 0.4282 0.2583 0.028 Uiso d D 1 . .
H H7B 0.9802 0.4440 0.1955 0.028 Uiso d D 1 . .
O O8 1.0732(4) 0.4123(3) 0.0172(3) 0.0129(8) Uani d D 1 . .
H H8 1.1140 0.3541 0.0108 0.019 Uiso d D 1 . .
O O9 0.2294(4) 0.2630(4) 0.9291(3) 0.0220(10) Uani d D 1 . .
H H9A 0.1629 0.2430 0.9213 0.033 Uiso d D 1 . .
H H9B 0.2910 0.2744 0.8704 0.033 Uiso d D 1 . .
O O10 0.7781(3) 0.10636(17) 0.61362(8) 0.0187(9) Uani d D 1 . .
H H10A 0.8390 0.0516 0.6174 0.028 Uiso d D 1 . .
H H10B 0.7909 0.1420 0.5487 0.028 Uiso d D 1 . .
O O11 0.6517(4) 0.1932(4) 0.4475(3) 0.0203(9) Uani d D 1 . .
H H11A 0.6948 0.2473 0.4162 0.030 Uiso d D 1 . .
H H11B 0.6769 0.1611 0.4056 0.030 Uiso d D 1 . .
O O12 0.0169(5) 0.1982(4) 0.8889(3) 0.0230(10) Uani d D 1 . .
H H12A -0.0473 0.2509 0.8786 0.034 Uiso d D 1 . .
H H12B -0.0164 0.1438 0.9380 0.034 Uiso d D 1 . .
O O13 0.7169(4) 0.3949(3) 0.3846(3) 0.0198(9) Uani d D 1 . .
H H13A 0.7430 0.3733 0.4401 0.030 Uiso d D 1 . .
H H13B 0.6518 0.4472 0.3810 0.030 Uiso d D 1 . .
O O14 0.1530(4) 0.6926(3) 0.4532(3) 0.0198(9) Uani d D 1 . .
H H14A 0.1844 0.7510 0.4139 0.030 Uiso d D 1 . .
H H14B 0.1763 0.6534 0.4181 0.030 Uiso d D 1 . .
O O15 0.4686(5) 0.2973(4) 0.1094(3) 0.0310(12) Uani d D 1 . .
H H15A 0.4739 0.3565 0.0591 0.047 Uiso d D 1 . .
H H15B 0.5446 0.2560 0.0981 0.047 Uiso d D 1 . .

loop_
_atom_site_aniso_label
_atom_site_aniso_U_11
_atom_site_aniso_U_22
_atom_site_aniso_U_33
_atom_site_aniso_U_12
_atom_site_aniso_U_13
_atom_site_aniso_U_23
Sn1 0.01050(19) 0.0111(2) 0.01327(19) -0.00171(15) -0.00335(15) -0.00510(15)
Sn2 0.01002(19) 0.0115(2) 0.01214(19) -0.00217(15) -0.00210(15) -0.00487(15)
Br1 0.0138(3) 0.0120(3) 0.0189(3) -0.0042(2) 0.0015(2) -0.0049(2)
Br2 0.0254(3) 0.0261(4) 0.0320(4) -0.0023(3) -0.0183(3) -0.0111(3)
Br3 0.0142(3) 0.0179(3) 0.0168(3) -0.0013(2) -0.0012(2) -0.0098(2)
Br4 0.0177(3) 0.0263(4) 0.0216(3) -0.0024(2) -0.0099(2) -0.0104(3)
Br5 0.0135(3) 0.0120(3) 0.0165(3) -0.0038(2) 0.0001(2) -0.0042(2)
Br6 0.0136(3) 0.0178(3) 0.0174(3) -0.0010(2) -0.0004(2) -0.0097(2)
O1 0.036(3) 0.018(3) 0.017(2) -0.011(2) 0.0016(19) -0.0073(19)
O2 0.0089(19) 0.011(2) 0.018(2) 0.0024(16) -0.0036(16) -0.0103(16)
O3 0.0056(18) 0.017(2) 0.019(2) 0.0017(16) -0.0038(16) -0.0095(17)
O4 0.032(3) 0.013(2) 0.014(2) -0.0097(19) 0.0004(18) -0.0052(18)
Sn3 0.00835(19) 0.0102(2) 0.01140(19) -0.00138(14) -0.00144(14) -0.00403(15)
Br7 0.0183(3) 0.0110(3) 0.0193(3) -0.0030(2) -0.0053(2) -0.0034(2)
Br8 0.0174(3) 0.0256(3) 0.0156(3) -0.0059(2) -0.0051(2) -0.0084(2)
Br9 0.0103(3) 0.0184(3) 0.0210(3) 0.0006(2) 0.0016(2) -0.0071(2)
O5 0.020(2) 0.028(3) 0.013(2) -0.0127(19) -0.0002(17) -0.0071(18)
O6 0.010(2) 0.008(2) 0.018(2) 0.0007(15) -0.0015(16) -0.0038(16)
Sn4 0.00841(19) 0.0117(2) 0.01130(19) -0.00140(14) -0.00110(14) -0.00534(15)
Br10 0.0162(3) 0.0242(3) 0.0150(3) -0.0041(2) -0.0046(2) -0.0099(2)
Br11 0.0181(3) 0.0122(3) 0.0200(3) -0.0029(2) -0.0054(2) -0.0037(2)
Br12 0.0104(3) 0.0172(3) 0.0183(3) -0.0006(2) 0.0012(2) -0.0074(2)
O7 0.014(2) 0.029(3) 0.015(2) -0.0080(19) -0.0008(17) -0.0085(19)
O8 0.0090(19) 0.010(2) 0.018(2) -0.0004(16) -0.0002(16) -0.0070(17)
O9 0.019(2) 0.022(2) 0.021(2) -0.0041(19) -0.0007(18) -0.0075(19)
O10 0.017(2) 0.019(2) 0.014(2) -0.0012(17) -0.0005(16) -0.0043(17)
O11 0.016(2) 0.032(3) 0.017(2) -0.0057(19) -0.0008(17) -0.0138(19)
O12 0.022(2) 0.022(3) 0.018(2) -0.0051(19) -0.0030(18) -0.0018(19)
O13 0.016(2) 0.020(3) 0.019(2) -0.0022(17) -0.0028(18) -0.0050(19)
O14 0.018(2) 0.021(3) 0.025(2) -0.0048(19) -0.0010(18) -0.0152(19)
O15 0.038(3) 0.024(3) 0.019(2) 0.002(2) -0.001(2) -0.006(2)

loop_
_atom_type_symbol
_atom_type_description
_atom_type_scat_dispersion_real
_atom_type_scat_dispersion_imag
_atom_type_scat_source
H H 0.0000 0.0000 'International Tables Vol C Tables 4.2.6.8 and 6.1.1.4'
Br Br -0.2901 2.4595 'International Tables Vol C Tables 4.2.6.8 and 6.1.1.4'
O O 0.0106 0.0060 'International Tables Vol C Tables 4.2.6.8 and 6.1.1.4'
Sn Sn -0.6537 1.4246 'International Tables Vol C Tables 4.2.6.8 and 6.1.1.4'

loop_
_geom_angle_atom_site_label_1
_geom_angle_atom_site_label_2
_geom_angle_atom_site_label_3
_geom_angle_site_symmetry_1
_geom_angle_site_symmetry_3
_geom_angle
_geom_angle_publ_flag
O3 Sn1 O2 . . 71.72(14) ?
O3 Sn1 O1 . . 84.91(16) ?
O2 Sn1 O1 . . 86.80(17) ?
O3 Sn1 Br2 . . 93.67(11) ?
O2 Sn1 Br2 . . 165.00(10) ?
O1 Sn1 Br2 . . 88.57(13) ?
O3 Sn1 Br3 . . 162.73(11) ?
O2 Sn1 Br3 . . 92.64(10) ?
O1 Sn1 Br3 . . 86.98(12) ?
Br2 Sn1 Br3 . . 101.35(2) ?
O3 Sn1 Br1 . . 91.90(11) ?
O2 Sn1 Br1 . . 90.45(11) ?
O1 Sn1 Br1 . . 176.32(12) ?
Br2 Sn1 Br1 . . 93.48(2) ?
Br3 Sn1 Br1 . . 95.61(2) ?
O2 Sn2 O3 . . 71.86(14) ?
O2 Sn2 O4 . . 82.88(15) ?
O3 Sn2 O4 . . 87.66(16) ?
O2 Sn2 Br6 . . 162.69(11) ?
O3 Sn2 Br6 . . 94.12(10) ?
O4 Sn2 Br6 . . 86.53(11) ?
O2 Sn2 Br4 . . 93.57(11) ?
O3 Sn2 Br4 . . 165.24(11) ?
O4 Sn2 Br4 . . 88.16(12) ?
Br6 Sn2 Br4 . . 99.75(2) ?
O2 Sn2 Br5 . . 93.23(11) ?
O3 Sn2 Br5 . . 90.43(11) ?
O4 Sn2 Br5 . . 176.04(11) ?
Br6 Sn2 Br5 . . 97.08(2) ?
Br4 Sn2 Br5 . . 92.83(2) ?
Sn1 O1 H1A . . 126 ?
Sn1 O1 H1B . . 120 ?
H1A O1 H1B . . 111 ?
Sn2 O2 Sn1 . . 108.35(16) y
Sn2 O2 H2 . . 126 ?
Sn1 O2 H2 . . 117 ?
Sn1 O3 Sn2 . . 108.06(16) y
Sn1 O3 H3 . . 137 ?
Sn2 O3 H3 . . 109 ?
Sn2 O4 H4A . . 117 ?
Sn2 O4 H4B . . 125 ?
H4A O4 H4B . . 117 ?
O6 Sn3 O6 . 2_675 71.46(17) ?
O6 Sn3 O5 . . 85.38(16) ?
O6 Sn3 O5 2_675 . 83.63(16) ?
O6 Sn3 Br9 . . 164.73(11) ?
O6 Sn3 Br9 2_675 . 94.07(10) ?
O5 Sn3 Br9 . . 88.25(12) ?
O6 Sn3 Br7 . . 93.77(11) ?
O6 Sn3 Br7 2_675 . 163.58(11) ?
O5 Sn3 Br7 . . 88.16(12) ?
Br9 Sn3 Br7 . . 99.89(2) ?
O6 Sn3 Br8 . . 92.68(11) ?
O6 Sn3 Br8 2_675 . 93.59(11) ?
O5 Sn3 Br8 . . 177.00(11) ?
Br9 Sn3 Br8 . . 93.09(2) ?
Br7 Sn3 Br8 . . 94.25(2) ?
Sn3 O5 H5A . . 123 ?
Sn3 O5 H5B . . 126 ?
H5A O5 H5B . . 108 ?
Sn3 O6 Sn3 . 2_675 108.54(17) y
Sn3 O6 H6 . . 133 ?
Sn3 O6 H6 2_675 . 117 ?
O8 Sn4 O8 . 2_765 72.01(17) ?
O8 Sn4 O7 . . 82.89(15) ?
O8 Sn4 O7 2_765 . 83.46(16) ?
O8 Sn4 Br11 . . 94.42(11) ?
O8 Sn4 Br11 2_765 . 165.70(11) ?
O7 Sn4 Br11 . . 90.50(12) ?
O8 Sn4 Br12 . . 161.64(11) ?
O8 Sn4 Br12 2_765 . 93.07(10) ?
O7 Sn4 Br12 . . 84.86(11) ?
Br11 Sn4 Br12 . . 99.31(2) ?
O8 Sn4 Br10 . . 96.35(11) ?
O8 Sn4 Br10 2_765 . 91.56(11) ?
O7 Sn4 Br10 . . 174.96(12) ?
Br11 Sn4 Br10 . . 94.52(2) ?
Br12 Sn4 Br10 . . 94.66(2) ?
Sn4 O7 H7A . . 120 ?
Sn4 O7 H7B . . 117 ?
H7A O7 H7B . . 112 ?
Sn4 O8 Sn4 . 2_765 107.99(17) y
Sn4 O8 H8 . . 120 ?
Sn4 O8 H8 2_765 . 127 ?
H9A O9 H9B . . 103 ?
H10A O10 H10B . . 105 ?
H11A O11 H11B . . 106 ?
H12A O12 H12B . . 112 ?
H13A O13 H13B . . 111 ?
H14A O14 H14B . . 109 ?
H15A O15 H15B . . 110 ?

loop_
_geom_bond_atom_site_label_1
_geom_bond_atom_site_label_2
_geom_bond_site_symmetry_2
_geom_bond_distance
_geom_bond_publ_flag
Sn1 O3 . 2.078(4) y
Sn1 O2 . 2.082(4) y
Sn1 O1 . 2.140(4) y
Sn1 Br2 . 2.5078(7) y
Sn1 Br3 . 2.5100(7) y
Sn1 Br1 . 2.5830(7) y
Sn2 O2 . 2.070(4) y
Sn2 O3 . 2.082(4) y
Sn2 O4 . 2.176(4) y
Sn2 Br6 . 2.5062(7) y
Sn2 Br4 . 2.5180(7) y
Sn2 Br5 . 2.5726(7) y
O1 H1A . 0.840 ?
O1 H1B . 0.840 ?
O2 H2 . 0.840 ?
O3 H3 . 0.840 ?
O4 H4A . 0.840 ?
O4 H4B . 0.840 ?
Sn3 O6 . 2.080(4) y
Sn3 O6 2_675 2.086(4) y
Sn3 O5 . 2.144(4) y
Sn3 Br9 . 2.5161(6) y
Sn3 Br7 . 2.5173(7) y
Sn3 Br8 . 2.5599(7) y
O5 H5A . 0.840 ?
O5 H5B . 0.840 ?
O6 Sn3 2_675 2.086(4) ?
O6 H6 . 0.840 ?
Sn4 O8 . 2.083(4) y
Sn4 O8 2_765 2.090(4) y
Sn4 O7 . 2.150(4) y
Sn4 Br11 . 2.5114(7) y
Sn4 Br12 . 2.5230(6) y
Sn4 Br10 . 2.5487(7) y
O7 H7A . 0.840 ?
O7 H7B . 0.840 ?
O8 Sn4 2_765 2.090(4) ?
O8 H8 . 0.840 ?
O9 H9A . 0.840 ?
O9 H9B . 0.840 ?
O10 H10A . 0.840 ?
O10 H10B . 0.840 ?
O11 H11A . 0.840 ?
O11 H11B . 0.840 ?
O12 H12A . 0.840 ?
O12 H12B . 0.840 ?
O13 H13A . 0.840 ?
O13 H13B . 0.840 ?
O14 H14A . 0.840 ?
O14 H14B . 0.840 ?
O15 H15A . 0.840 ?
O15 H15B . 0.840 ?

loop_
_geom_hbond_atom_site_label_D
_geom_hbond_atom_site_label_H
_geom_hbond_atom_site_label_A
_geom_hbond_site_symmetry_A
_geom_hbond_distance_DH
_geom_hbond_distance_HA
_geom_hbond_distance_DA
_geom_hbond_angle_DHA
O1 H1a O15 1_555 0.84 1.75 2.573(6) 165
O1 H1b Br5 1_555 0.84 2.50 3.290(4) 157
O2 H2 O11 1_555 0.84 1.80 2.638(6) 172
O3 H3 O14 2_566 0.84 1.87 2.657(6) 156
O4 H4a O12 1_555 0.84 1.85 2.692(6) 175
O4 H4b Br1 1_555 0.84 2.51 3.257(4) 149
O5 H5a O10 2_666 0.84 1.76 2.592(4) 174
O5 H5b Br8 2_675 0.84 2.60 3.329(5) 146
O6 H6 O9 2_666 0.84 1.93 2.764(7) 169
O7 H7a O13 1_555 0.84 1.76 2.600(6) 172
O7 H7b Br10 2_765 0.84 2.64 3.307(5) 137
O8 H8 O9 1_654 0.84 1.99 2.768(7) 154
O9 H9a O12 1_555 0.84 1.98 2.817(7) 175
O9 H9b Br4 1_555 0.84 2.71 3.522(4) 162
O10 H10a Br1 1_655 0.84 2.87 3.456(3) 129
O10 H10b O11 1_555 0.84 2.14 2.772(5) 132
O11 H11a O13 1_555 0.84 1.97 2.754(7) 154
O11 H11b Br1 2_656 0.84 2.78 3.387(6) 130
O12 H12a Br10 1_456 0.84 2.84 3.599(6) 152
O12 H12b Br8 2_566 0.84 3.04 3.745(4) 143
O13 H13a O14 2_666 0.84 1.93 2.748(6) 165
O13 H13b Br5 1_555 0.84 2.83 3.463(4) 134
O14 H14a O10 2_666 0.84 1.97 2.749(5) 153
O14 H14b Br5 1_555 0.84 2.71 3.405(4) 141
O15 H15a Br12 2_665 0.84 2.82 3.531(4) 143
O15 H15b Br8 2_665 0.84 2.86 3.636(6) 154

loop_
_geom_torsion_atom_site_label_1
_geom_torsion_atom_site_label_2
_geom_torsion_atom_site_label_3
_geom_torsion_atom_site_label_4
_geom_torsion_site_symmetry_1
_geom_torsion_site_symmetry_2
_geom_torsion_site_symmetry_3
_geom_torsion_site_symmetry_4
_geom_torsion
_geom_torsion_publ_flag
O3 Sn2 O2 Sn1 . . . . 0.38(16) ?
O4 Sn2 O2 Sn1 . . . . 90.24(19) ?
Br6 Sn2 O2 Sn1 . . . . 37.5(5) ?
Br4 Sn2 O2 Sn1 . . . . 177.94(14) ?
Br5 Sn2 O2 Sn1 . . . . -89.02(15) ?
O3 Sn1 O2 Sn2 . . . . -0.38(16) ?
O1 Sn1 O2 Sn2 . . . . 85.32(19) ?
Br2 Sn1 O2 Sn2 . . . . 13.1(5) ?
Br3 Sn1 O2 Sn2 . . . . 172.14(14) ?
Br1 Sn1 O2 Sn2 . . . . -92.23(15) ?
O2 Sn1 O3 Sn2 . . . . 0.37(16) ?
O1 Sn1 O3 Sn2 . . . . -87.9(2) ?
Br2 Sn1 O3 Sn2 . . . . -176.16(14) ?
Br3 Sn1 O3 Sn2 . . . . -25.6(5) ?
Br1 Sn1 O3 Sn2 . . . . 90.23(15) ?
O2 Sn2 O3 Sn1 . . . . -0.38(16) ?
O4 Sn2 O3 Sn1 . . . . -83.65(18) ?
Br6 Sn2 O3 Sn1 . . . . -169.99(14) ?
Br4 Sn2 O3 Sn1 . . . . -10.0(6) ?
Br5 Sn2 O3 Sn1 . . . . 92.88(15) ?
O6 Sn3 O6 Sn3 2_675 . . 2_675 0.0 ?
O5 Sn3 O6 Sn3 . . . 2_675 -84.82(19) ?
Br9 Sn3 O6 Sn3 . . . 2_675 -19.2(5) ?
Br7 Sn3 O6 Sn3 . . . 2_675 -172.66(15) ?
Br8 Sn3 O6 Sn3 . . . 2_675 92.89(15) ?
O8 Sn4 O8 Sn4 2_765 . . 2_765 0.0 ?
O7 Sn4 O8 Sn4 . . . 2_765 -85.40(19) ?
Br11 Sn4 O8 Sn4 . . . 2_765 -175.36(14) ?
Br12 Sn4 O8 Sn4 . . . 2_765 -36.9(4) ?
Br10 Sn4 O8 Sn4 . . . 2_765 89.59(15) ?
